data_4308567
loop_
_publ_author_name
'Zheng He'
'En-Qing Gao'
'Zhe-Ming Wang'
'Chun-Hua Yan'
'Mohamedally Kurmoo'

_publ_contact_author_address
;
State Key Lab of Rare Earth Materials Chemistry and Applications & 
PKU-HKU Joint Lab on Rare Earth Materials and Bioinorganic Chemistry, 
College of Chemistry and Molecular Engineering, 
Peking University, 
Beijing 100871, 
China
;
_publ_contact_author_email chyan@chem.pku.edu.cn
_publ_contact_author_fax 86-(10)-62754179
_publ_contact_author_name 'Prof. Chun-Hua Yan'
_publ_contact_author_phone 86-(10)-62754179
_publ_section_title
;
Coordination Polymers Based on Inorganic Lanthanide(III) Sulfate Skeletons
and an Organic Isonicotinate N-oxide Connector: Segregation into Three
Structural Types by the Lanthanide Contraction Effect
;
_journal_name_full 'Inorganic Chemistry'
_journal_page_first 862
_journal_page_last 874
_journal_paper_doi 10.1021/ic0487575
_journal_volume 44
_journal_year 2005
_chemical_formula_sum 'C6 H6 N O8 Pr S'
_chemical_formula_weight 393.09
_chemical_name_systematic
; 
 ? 
;
_space_group_IT_number 2
_symmetry_cell_setting triclinic
_symmetry_space_group_name_Hall '-P 1'
_symmetry_space_group_name_H-M 'P -1'
_atom_sites_solution_hydrogens geom
_atom_sites_solution_primary direct
_atom_sites_solution_secondary difmap
_audit_creation_method SHELXL-97
_cell_angle_alpha 77.3539(13)
_cell_angle_beta 87.3002(12)
_cell_angle_gamma 90.0259(15)
_cell_formula_units_Z 2
_cell_length_a 6.6182(2)
_cell_length_b 7.2788(2)
_cell_length_c 10.3611(3)
_cell_measurement_reflns_used 5738
_cell_measurement_temperature 293(2)
_cell_measurement_theta_max 27.48
_cell_measurement_theta_min 3.60
_cell_volume 486.44(2)
_computing_cell_refinement 'HKL Scalepack (Otwinowski & Minor, 1997)'
_computing_data_collection 'KappaCCD (Nonius B. V., 1998)'
_computing_data_reduction 'HKL Denzo (Otwinowski & Minor, 1997) & maXus (Mackay et al., 1998)'
_computing_molecular_graphics 'Bruker SHELXTL V5.1 (Sheldrick, 1998)'
_computing_publication_material 'SHELXL-97 (Sheldrick, 1997)'
_computing_structure_refinement 'SHELXL-97 (Sheldrick, 1997)'
_computing_structure_solution 'SHELXS-97 (Sheldrick, 1997)'
_diffrn_ambient_temperature 293(2)
_diffrn_detector_area_resol_mean 0.76
_diffrn_measured_fraction_theta_full 0.997
_diffrn_measured_fraction_theta_max 0.997
_diffrn_measurement_device_type 'NONIUS KappaCCD Diffractometer'
_diffrn_measurement_method CCD
_diffrn_radiation_monochromator graphite
_diffrn_radiation_source 'fine-focus sealed tube'
_diffrn_radiation_type MoK\a
_diffrn_radiation_wavelength 0.71073
_diffrn_reflns_av_R_equivalents 0.0816
_diffrn_reflns_av_sigmaI/netI 0.0652
_diffrn_reflns_limit_h_max 8
_diffrn_reflns_limit_h_min -8
_diffrn_reflns_limit_k_max 9
_diffrn_reflns_limit_k_min -9
_diffrn_reflns_limit_l_max 13
_diffrn_reflns_limit_l_min -13
_diffrn_reflns_number 9677
_diffrn_reflns_theta_full 27.48
_diffrn_reflns_theta_max 27.48
_diffrn_reflns_theta_min 3.60
_diffrn_standards_decay_% 0
_exptl_absorpt_coefficient_mu 5.256
_exptl_absorpt_correction_T_max 0.997
_exptl_absorpt_correction_T_min 0.669
_exptl_absorpt_correction_type empirical
_exptl_absorpt_process_details '(Blessing, 1995, 1997)'
_exptl_crystal_colour 'light green'
_exptl_crystal_density_diffrn 2.684
_exptl_crystal_density_method 'not measured'
_exptl_crystal_description flake
_exptl_crystal_F_000 376
_exptl_crystal_size_max 0.16
_exptl_crystal_size_mid 0.10
_exptl_crystal_size_min 0.02
_refine_diff_density_max 1.576
_refine_diff_density_min -2.300
_refine_diff_density_rms 0.267
_refine_ls_extinction_coef 0.065(3)
_refine_ls_extinction_expression Fc^*^=kFc[1+0.001xFc^2^\l^3^/sin(2\q)]^-1/4^
_refine_ls_extinction_method SHELXL
_refine_ls_goodness_of_fit_ref 1.022
_refine_ls_hydrogen_treatment mixed
_refine_ls_matrix_type full
_refine_ls_number_parameters 163
_refine_ls_number_reflns 2231
_refine_ls_number_restraints 0
_refine_ls_restrained_S_all 1.022
_refine_ls_R_factor_all 0.0449
_refine_ls_R_factor_gt 0.0369
_refine_ls_shift/su_max 0.000
_refine_ls_shift/su_mean 0.000
_refine_ls_structure_factor_coef Fsqd
_refine_ls_weighting_details 'calc w=1/[\s^2^(Fo^2^)+(0.0439P)^2^+0.0000P] where P=(Fo^2^+2Fc^2^)/3'
_refine_ls_weighting_scheme calc
_refine_ls_wR_factor_gt 0.0784
_refine_ls_wR_factor_ref 0.0805
_reflns_number_gt 1939
_reflns_number_total 2231
_reflns_threshold_expression >2sigma(I)
_cod_data_source_file ic0487575si20040906_123354_03.cif
_cod_data_source_block 3
_cod_database_code 4308567

loop_
_symmetry_equiv_pos_as_xyz
'x, y, z'
'-x, -y, -z'

loop_
_atom_site_label
_atom_site_type_symbol
_atom_site_fract_x
_atom_site_fract_y
_atom_site_fract_z
_atom_site_U_iso_or_equiv
_atom_site_adp_type
_atom_site_occupancy
_atom_site_symmetry_multiplicity
_atom_site_calc_flag
_atom_site_refinement_flags
_atom_site_disorder_assembly
_atom_site_disorder_group
Pr1 Pr 0.32819(4) 0.73704(4) 0.01653(3) 0.01442(16) Uani 1 1 d . . .
C1 C 0.2840(8) 0.5375(8) -0.3836(5) 0.0178(11) Uani 1 1 d . . .
C2 C 0.2647(9) 0.7246(8) -0.4469(6) 0.0239(12) Uani 1 1 d . . .
H2A H 0.2772 0.8185 -0.3996 0.029 Uiso 1 1 calc R . .
C3 C 0.2274(9) 0.7719(8) -0.5789(6) 0.0244(13) Uani 1 1 d . . .
H3A H 0.2227 0.8980 -0.6220 0.029 Uiso 1 1 calc R . .
C4 C 0.2173(8) 0.4532(8) -0.5889(6) 0.0225(12) Uani 1 1 d . . .
H4A H 0.2002 0.3614 -0.6374 0.027 Uiso 1 1 calc R . .
C5 C 0.2633(8) 0.4017(8) -0.4578(6) 0.0205(12) Uani 1 1 d . . .
H5A H 0.2807 0.2753 -0.4187 0.025 Uiso 1 1 calc R . .
C6 C 0.3285(8) 0.4911(8) -0.2380(6) 0.0176(11) Uani 1 1 d . . .
N1 N 0.1972(7) 0.6356(7) -0.6469(5) 0.0200(10) Uani 1 1 d . . .
O1 O 0.2723(6) 0.6086(5) -0.1745(4) 0.0211(8) Uani 1 1 d . . .
O2 O 0.4253(5) 0.3408(5) -0.1951(4) 0.0191(8) Uani 1 1 d . . .
O3 O 0.1425(6) 0.6826(6) -0.7711(4) 0.0244(9) Uani 1 1 d . . .
O4 O 0.6560(5) 0.9344(5) -0.0654(4) 0.0193(8) Uani 1 1 d . . .
O5 O 0.6663(5) 0.6180(5) -0.0843(4) 0.0190(8) Uani 1 1 d . . .
O6 O 0.9591(5) 0.7565(6) -0.0072(4) 0.0222(8) Uani 1 1 d . . .
O7 O 0.8780(5) 0.8488(5) -0.2352(4) 0.0196(8) Uani 1 1 d . . .
O8 O 0.2647(8) 0.9871(7) -0.1955(5) 0.0269(11) Uani 1 1 d . . .
S1 S 0.79795(18) 0.78952(18) -0.09991(13) 0.0149(3) Uani 1 1 d . . .
HW1 H 0.276(12) 1.069(12) -0.171(8) 0.05(3) Uiso 1 1 d . . .
HW2 H 0.183(11) 0.983(11) -0.220(7) 0.02(2) Uiso 1 1 d . . .

loop_
_atom_site_aniso_label
_atom_site_aniso_U_11
_atom_site_aniso_U_22
_atom_site_aniso_U_33
_atom_site_aniso_U_23
_atom_site_aniso_U_13
_atom_site_aniso_U_12
Pr1 0.01409(19) 0.0138(2) 0.0160(2) -0.00467(12) -0.00049(11) -0.00034(11)
C1 0.015(2) 0.021(3) 0.019(3) -0.008(2) 0.000(2) 0.001(2)
C2 0.026(3) 0.025(3) 0.021(3) -0.006(3) -0.003(2) -0.001(2)
C3 0.028(3) 0.019(3) 0.027(3) -0.007(3) -0.004(3) -0.001(2)
C4 0.019(3) 0.028(3) 0.021(3) -0.007(3) 0.000(2) 0.000(2)
C5 0.018(3) 0.020(3) 0.024(3) -0.005(2) 0.001(2) 0.002(2)
C6 0.013(2) 0.019(3) 0.021(3) -0.005(2) -0.004(2) -0.003(2)
N1 0.017(2) 0.025(3) 0.018(2) -0.004(2) -0.0009(19) 0.0002(19)
O1 0.027(2) 0.020(2) 0.019(2) -0.0092(17) -0.0050(16) 0.0046(16)
O2 0.0198(18) 0.0174(19) 0.021(2) -0.0065(17) -0.0021(16) 0.0014(15)
O3 0.023(2) 0.034(2) 0.015(2) -0.0035(18) -0.0026(16) 0.0016(18)
O4 0.0153(17) 0.0191(19) 0.025(2) -0.0097(17) 0.0019(16) 0.0012(15)
O5 0.0230(19) 0.0126(18) 0.022(2) -0.0043(16) -0.0013(16) -0.0037(15)
O6 0.0157(17) 0.026(2) 0.026(2) -0.0080(18) -0.0025(16) 0.0010(16)
O7 0.0210(18) 0.020(2) 0.017(2) -0.0026(16) 0.0011(16) -0.0010(16)
O8 0.029(3) 0.018(2) 0.034(3) -0.005(2) -0.012(2) -0.007(2)
S1 0.0140(6) 0.0149(6) 0.0163(7) -0.0049(5) -0.0004(5) -0.0012(5)

loop_
_atom_type_symbol
_atom_type_description
_atom_type_scat_dispersion_real
_atom_type_scat_dispersion_imag
_atom_type_scat_source
C C 0.0033 0.0016 'International Tables Vol C Tables 4.2.6.8 and 6.1.1.4'
H H 0.0000 0.0000 'International Tables Vol C Tables 4.2.6.8 and 6.1.1.4'
N N 0.0061 0.0033 'International Tables Vol C Tables 4.2.6.8 and 6.1.1.4'
O O 0.0106 0.0060 'International Tables Vol C Tables 4.2.6.8 and 6.1.1.4'
S S 0.1246 0.1234 'International Tables Vol C Tables 4.2.6.8 and 6.1.1.4'
Pr Pr -0.2180 2.8214 'International Tables Vol C Tables 4.2.6.8 and 6.1.1.4'

loop_
_geom_angle_atom_site_label_1
_geom_angle_atom_site_label_2
_geom_angle_atom_site_label_3
_geom_angle
_geom_angle_site_symmetry_1
_geom_angle_site_symmetry_3
_geom_angle_publ_flag
O1 Pr1 O3 129.74(13) . 1_556 ?
O1 Pr1 O6 75.60(12) . 1_455 ?
O3 Pr1 O6 67.86(13) 1_556 1_455 ?
O1 Pr1 O2 132.35(12) . 2_665 ?
O3 Pr1 O2 71.50(12) 1_556 2_665 ?
O6 Pr1 O2 139.24(13) 1_455 2_665 ?
O1 Pr1 O5 71.09(13) . 2_665 ?
O3 Pr1 O5 78.89(13) 1_556 2_665 ?
O6 Pr1 O5 95.07(12) 1_455 2_665 ?
O2 Pr1 O5 73.90(12) 2_665 2_665 ?
O1 Pr1 O4 136.10(13) . 2_675 ?
O3 Pr1 O4 79.49(13) 1_556 2_675 ?
O6 Pr1 O4 91.93(12) 1_455 2_675 ?
O2 Pr1 O4 83.65(12) 2_665 2_675 ?
O5 Pr1 O4 152.76(13) 2_665 2_675 ?
O1 Pr1 O8 65.88(15) . . ?
O3 Pr1 O8 128.46(14) 1_556 . ?
O6 Pr1 O8 72.46(16) 1_455 . ?
O2 Pr1 O8 140.63(16) 2_665 . ?
O5 Pr1 O8 136.90(16) 2_665 . ?
O4 Pr1 O8 70.23(15) 2_675 . ?
O1 Pr1 O4 100.11(12) . . ?
O3 Pr1 O4 130.07(12) 1_556 . ?
O6 Pr1 O4 139.92(13) 1_455 . ?
O2 Pr1 O4 72.40(12) 2_665 . ?
O5 Pr1 O4 121.69(11) 2_665 . ?
O4 Pr1 O4 63.25(12) 2_675 . ?
O8 Pr1 O4 69.70(15) . . ?
O1 Pr1 O5 67.45(12) . . ?
O3 Pr1 O5 137.55(13) 1_556 . ?
O6 Pr1 O5 143.00(12) 1_455 . ?
O2 Pr1 O5 71.47(12) 2_665 . ?
O5 Pr1 O5 71.54(13) 2_665 . ?
O4 Pr1 O5 115.96(11) 2_675 . ?
O8 Pr1 O5 93.64(14) . . ?
O4 Pr1 O5 53.23(11) . . ?
O1 Pr1 S1 84.95(9) . . ?
O3 Pr1 S1 138.55(10) 1_556 . ?
O6 Pr1 S1 153.04(10) 1_455 . ?
O2 Pr1 S1 67.65(9) 2_665 . ?
O5 Pr1 S1 96.07(8) 2_665 . ?
O4 Pr1 S1 89.29(8) 2_675 . ?
O8 Pr1 S1 82.68(12) . . ?
O4 Pr1 S1 26.65(8) . . ?
O5 Pr1 S1 26.73(8) . . ?
C2 C1 C5 118.0(5) . . ?
C2 C1 C6 118.7(5) . . ?
C5 C1 C6 123.3(5) . . ?
C3 C2 C1 120.3(5) . . ?
N1 C3 C2 120.3(6) . . ?
N1 C4 C5 120.2(5) . . ?
C4 C5 C1 120.3(5) . . ?
O1 C6 O2 126.9(5) . . ?
O1 C6 C1 115.7(5) . . ?
O2 C6 C1 117.4(4) . . ?
O3 N1 C4 119.5(5) . . ?
O3 N1 C3 119.7(5) . . ?
C4 N1 C3 120.7(5) . . ?
C6 O1 Pr1 145.2(4) . . ?
C6 O2 Pr1 130.9(3) . 2_665 ?
N1 O3 Pr1 133.5(3) . 1_554 ?
S1 O4 Pr1 138.9(2) . 2_675 ?
S1 O4 Pr1 102.34(18) . . ?
Pr1 O4 Pr1 116.75(12) 2_675 . ?
S1 O5 Pr1 142.4(2) . 2_665 ?
S1 O5 Pr1 100.49(17) . . ?
Pr1 O5 Pr1 108.46(13) 2_665 . ?
S1 O6 Pr1 145.5(2) . 1_655 ?
O7 S1 O6 111.4(2) . . ?
O7 S1 O5 110.7(2) . . ?
O6 S1 O5 110.9(2) . . ?
O7 S1 O4 110.5(2) . . ?
O6 S1 O4 109.6(2) . . ?
O5 S1 O4 103.4(2) . . ?
O7 S1 Pr1 129.83(17) . . ?
O6 S1 Pr1 118.76(17) . . ?
O5 S1 Pr1 52.78(14) . . ?
O4 S1 Pr1 51.01(14) . . ?

loop_
_geom_bond_atom_site_label_1
_geom_bond_atom_site_label_2
_geom_bond_distance
_geom_bond_site_symmetry_2
_geom_bond_publ_flag
Pr1 O1 2.410(4) . ?
Pr1 O3 2.423(4) 1_556 ?
Pr1 O6 2.468(4) 1_455 ?
Pr1 O2 2.496(4) 2_665 ?
Pr1 O5 2.526(4) 2_665 ?
Pr1 O4 2.553(3) 2_675 ?
Pr1 O8 2.579(5) . ?
Pr1 O4 2.604(4) . ?
Pr1 O5 2.651(3) . ?
Pr1 S1 3.2727(12) . ?
C1 C2 1.385(8) . ?
C1 C5 1.388(7) . ?
C1 C6 1.515(8) . ?
C2 C3 1.369(9) . ?
C3 N1 1.357(7) . ?
C4 N1 1.342(7) . ?
C4 C5 1.377(8) . ?
C6 O1 1.235(6) . ?
C6 O2 1.273(6) . ?
N1 O3 1.324(6) . ?
O2 Pr1 2.496(4) 2_665 ?
O3 Pr1 2.423(4) 1_554 ?
O4 S1 1.503(3) . ?
O4 Pr1 2.553(3) 2_675 ?
O5 S1 1.497(4) . ?
O5 Pr1 2.526(4) 2_665 ?
O6 S1 1.453(4) . ?
O6 Pr1 2.468(4) 1_655 ?
O7 S1 1.448(4) . ?

loop_
_geom_hbond_atom_site_label_D
_geom_hbond_atom_site_label_H
_geom_hbond_atom_site_label_A
_geom_hbond_distance_DH
_geom_hbond_distance_HA
_geom_hbond_distance_DA
_geom_hbond_angle_DHA
_geom_hbond_site_symmetry_A
O8 HW1 O2 0.70(8) 2.17(8) 2.786(6) 147(8) 1_565
O8 HW2 O7 0.61(7) 2.27(7) 2.831(7) 154(9) 1_455
C3 H3A O7 0.93 2.22 3.102(7) 157.9 2_674
C4 H4A O7 0.93 2.30 3.227(7) 173.2 2_664
